data_7111331
loop_
_publ_author_name
'Iwashita, Shinichi'
'Ohta, Eisuke'
'Higuchi, Hiroki'
'Kawai, Hidetoshi'
'Fujiwara, Kenshu'
'Ono, Kazunori'
'Takenaka, Masami'
'Suzuki, Takanori'

_publ_section_title
;
 First stable 7,7,8,8-tetraaryl-o-quinodimethane: isolation, X-ray
 structure, electrochromic response of
 9,10-bis(dianisylmethylene)-9,10-dihydrophenanthreneElectronic
 supplementary information (ESI) available: ORTEP drawings of 12+ and 2.
 See http://www.rsc.org/suppdata/cc/b4/b405837b/
;
_journal_issue 18
_journal_name_full 'Chemical Communications'
_journal_page_first 2076
_journal_page_last 2077
_journal_paper_doi 10.1039/b405837b
_journal_year 2004
_chemical_formula_moiety 'C44 H38 O4 '
_chemical_formula_sum 'C44 H38 O4'
_chemical_formula_weight 630.78
_space_group_IT_number 61
_symmetry_cell_setting orthorhombic
_symmetry_Int_Tables_number 61
_symmetry_space_group_name_Hall '-P 2ac 2ab'
_symmetry_space_group_name_H-M 'P b c a'
_audit_creation_date 'Tue Jun  3 13:29:25 2003'
_audit_creation_method 'by teXsan'
_cell_angle_alpha 90
_cell_angle_beta 90
_cell_angle_gamma 90
_cell_formula_units_Z 8
_cell_length_a 10.1566(7)
_cell_length_b 18.671(1)
_cell_length_c 35.302(2)
_cell_measurement_reflns_used 16997
_cell_measurement_temperature 153.1
_cell_measurement_theta_max 27.5
_cell_measurement_theta_min 3.0
_cell_volume 6694.5(7)
_computing_cell_refinement CRYSTALCLEAR
_computing_data_collection CRYSTALCLEAR
_computing_data_reduction 'teXsan Ver. 1.11'
_computing_publication_material 'teXsan Ver. 1.11'
_computing_structure_refinement 'teXsan Ver. 1.10'
_computing_structure_solution SIR92
_diffrn_detector_area_resol_mean 14.62
_diffrn_measured_fraction_theta_full 0.9652
_diffrn_measured_fraction_theta_max 0.9652
_diffrn_measurement_device_type 'Rigaku/MSC Mercury CCD'
_diffrn_measurement_method \w
_diffrn_radiation_type 'Mo K\a'
_diffrn_radiation_wavelength 0.7107
_diffrn_reflns_av_R_equivalents 0.037
_diffrn_reflns_limit_h_max 12
_diffrn_reflns_limit_h_min -12
_diffrn_reflns_limit_k_max 23
_diffrn_reflns_limit_k_min -23
_diffrn_reflns_limit_l_max 45
_diffrn_reflns_limit_l_min -45
_diffrn_reflns_number 352
_diffrn_reflns_theta_full 27.49
_diffrn_reflns_theta_max 27.49
_exptl_absorpt_coefficient_mu 0.079
_exptl_absorpt_correction_T_max 0.996
_exptl_absorpt_correction_T_min 0.996
_exptl_absorpt_correction_type numerical
_exptl_crystal_colour Colorless
_exptl_crystal_density_diffrn 1.252
_exptl_crystal_density_method 'not measured'
_exptl_crystal_description Platelet
_exptl_crystal_size_max 0.300
_exptl_crystal_size_mid 0.200
_exptl_crystal_size_min 0.050
_refine_diff_density_max 0.25
_refine_diff_density_min -0.19
_refine_ls_extinction_method none
_refine_ls_goodness_of_fit_ref 1.263
_refine_ls_hydrogen_treatment noref
_refine_ls_number_parameters 433
_refine_ls_number_reflns 4939
_refine_ls_R_factor_gt 0.0392
_refine_ls_shift/su_max 0.0044
_refine_ls_structure_factor_coef F
_refine_ls_weighting_details 'w = 1/[\s^2^(Fo) + 0.00063|Fo|^2^]'
_refine_ls_weighting_scheme calc
_refine_ls_wR_factor_ref 0.0514
_reflns_number_gt 4939
_reflns_number_total 7406
_reflns_threshold_expression F^2^>3.0\s(F^2^)
_cod_data_source_file b405837bsup1.cif
_cod_data_source_block COMPOUND_2
_cod_original_cell_volume 6694.5(8)
_cod_original_sg_symbol_H-M 'P 21/b 21/c 21/a'
_cod_original_formula_sum 'C44 H38 O4 '
_cod_database_code 7111331

loop_
_symmetry_equiv_pos_as_xyz
x,y,z
1/2+x,1/2-y,-z
-x,1/2+y,1/2-z
1/2-x,-y,1/2+z
-x,-y,-z
1/2-x,1/2+y,z
x,1/2-y,1/2+z
1/2+x,y,1/2-z

loop_
_atom_site_label
_atom_site_type_symbol
_atom_site_fract_x
_atom_site_fract_y
_atom_site_fract_z
_atom_site_U_iso_or_equiv
_atom_site_adp_type
_atom_site_occupancy
_atom_site_calc_flag
O(1) O 1.4153(1) 0.10140(7) 0.26403(4) 0.0337(4) Uani 1.00 d
O(2) O 1.5026(1) 0.44726(7) 0.06588(4) 0.0352(4) Uani 1.00 d
O(3) O 1.0106(1) 0.62309(7) 0.02736(4) 0.0346(4) Uani 1.00 d
O(4) O 1.0135(2) 0.39452(8) 0.28403(4) 0.0455(4) Uani 1.00 d
C(1) C 0.9004(2) 0.19865(8) 0.07536(5) 0.0198(4) Uani 1.00 d
C(2) C 1.0392(2) 0.19408(8) 0.07650(5) 0.0201(4) Uani 1.00 d
C(3) C 1.1090(2) 0.19117(9) 0.04227(5) 0.0238(4) Uani 1.00 d
C(4) C 1.0440(2) 0.19242(9) 0.00787(5) 0.0276(5) Uani 1.00 d
C(5) C 0.9078(2) 0.19773(10) 0.00681(5) 0.0297(5) Uani 1.00 d
C(6) C 0.8372(2) 0.20061(9) 0.04034(5) 0.0256(4) Uani 1.00 d
C(7) C 0.8216(1) 0.20228(9) 0.11117(5) 0.0199(4) Uani 1.00 d
C(8) C 0.8033(1) 0.26813(8) 0.12983(5) 0.0195(4) Uani 1.00 d
C(9) C 0.7289(2) 0.26965(9) 0.16326(5) 0.0242(4) Uani 1.00 d
C(10) C 0.6734(2) 0.20787(10) 0.17781(5) 0.0274(5) Uani 1.00 d
C(11) C 0.6892(2) 0.14354(10) 0.15893(6) 0.0303(5) Uani 1.00 d
C(12) C 0.7633(2) 0.14053(9) 0.12597(5) 0.0271(4) Uani 1.00 d
C(13) C 1.1061(2) 0.18374(9) 0.11309(5) 0.0213(4) Uani 1.00 d
C(14) C 1.2189(1) 0.21306(9) 0.12616(5) 0.0197(4) Uani 1.00 d
C(15) C 1.2745(1) 0.18501(9) 0.16223(5) 0.0200(4) Uani 1.00 d
C(16) C 1.2817(2) 0.11138(9) 0.16926(5) 0.0217(4) Uani 1.00 d
C(17) C 1.3303(2) 0.08500(9) 0.20329(5) 0.0241(4) Uani 1.00 d
C(18) C 1.3704(2) 0.13230(10) 0.23142(5) 0.0238(4) Uani 1.00 d
C(19) C 1.3640(2) 0.20570(9) 0.22516(5) 0.0235(4) Uani 1.00 d
C(20) C 1.3188(2) 0.23117(9) 0.19057(5) 0.0230(4) Uani 1.00 d
C(21) C 1.4854(2) 0.1467(1) 0.28948(5) 0.0339(5) Uani 1.00 d
C(22) C 1.2890(2) 0.27424(9) 0.10845(4) 0.0197(4) Uani 1.00 d
C(23) C 1.2229(2) 0.33475(9) 0.09575(5) 0.0214(4) Uani 1.00 d
C(24) C 1.2892(2) 0.39409(9) 0.08157(5) 0.0233(4) Uani 1.00 d
C(25) C 1.4262(2) 0.39267(9) 0.07960(5) 0.0235(4) Uani 1.00 d
C(26) C 1.4939(2) 0.33257(10) 0.09209(5) 0.0257(4) Uani 1.00 d
C(27) C 1.4274(2) 0.27443(9) 0.10639(5) 0.0235(4) Uani 1.00 d
C(28) C 1.4388(2) 0.5104(1) 0.05327(7) 0.0470(7) Uani 1.00 d
C(29) C 0.8479(2) 0.33482(9) 0.11146(5) 0.0203(4) Uani 1.00 d
C(30) C 0.8886(1) 0.39624(8) 0.12768(5) 0.0205(4) Uani 1.00 d
C(31) C 0.9099(2) 0.46000(8) 0.10305(5) 0.0204(4) Uani 1.00 d
C(32) C 0.8320(2) 0.47271(9) 0.07136(5) 0.0234(4) Uani 1.00 d
C(33) C 0.8610(2) 0.52679(9) 0.04563(5) 0.0252(4) Uani 1.00 d
C(34) C 0.9703(2) 0.57019(9) 0.05172(5) 0.0252(4) Uani 1.00 d
C(35) C 1.0451(2) 0.56136(9) 0.08424(5) 0.0269(5) Uani 1.00 d
C(36) C 1.0149(2) 0.50718(9) 0.10959(5) 0.0246(4) Uani 1.00 d
C(37) C 0.9532(2) 0.62391(10) -0.00933(5) 0.0335(5) Uani 1.00 d
C(38) C 0.9224(2) 0.40056(9) 0.16870(5) 0.0221(4) Uani 1.00 d
C(39) C 1.0171(2) 0.35452(10) 0.18402(5) 0.0271(5) Uani 1.00 d
C(40) C 1.0465(2) 0.3547(1) 0.22221(5) 0.0322(5) Uani 1.00 d
C(41) C 0.9805(2) 0.40074(10) 0.24643(5) 0.0311(5) Uani 1.00 d
C(42) C 0.8880(2) 0.44793(10) 0.23207(5) 0.0342(5) Uani 1.00 d
C(43) C 0.8605(2) 0.44771(9) 0.19326(5) 0.0289(5) Uani 1.00 d
C(44) C 0.9464(3) 0.4388(1) 0.31027(6) 0.0630(8) Uani 1.00 d
H(1) H 1.2037 0.1886 0.0429 0.0295 Uiso 1.00 calc
H(2) H 1.0933 0.1890 -0.0152 0.0355 Uiso 1.00 calc
H(3) H 0.8622 0.1994 -0.0168 0.0377 Uiso 1.00 calc
H(4) H 0.7425 0.2043 0.0396 0.0325 Uiso 1.00 calc
H(5) H 0.7174 0.3144 0.1767 0.0317 Uiso 1.00 calc
H(6) H 0.6248 0.2095 0.2011 0.0349 Uiso 1.00 calc
H(7) H 0.6481 0.1011 0.1690 0.0382 Uiso 1.00 calc
H(8) H 0.7748 0.0960 0.1132 0.0339 Uiso 1.00 calc
H(9) H 1.0631 0.1511 0.1301 0.0277 Uiso 1.00 calc
H(10) H 1.2519 0.0780 0.1504 0.0282 Uiso 1.00 calc
H(11) H 1.3365 0.0346 0.2072 0.0304 Uiso 1.00 calc
H(12) H 1.3915 0.2385 0.2444 0.0294 Uiso 1.00 calc
H(13) H 1.3181 0.2816 0.1860 0.0299 Uiso 1.00 calc
H(14) H 1.5131 0.1209 0.3112 0.0431 Uiso 1.00 calc
H(15) H 1.5615 0.1662 0.2771 0.0431 Uiso 1.00 calc
H(16) H 1.4306 0.1856 0.2972 0.0431 Uiso 1.00 calc
H(17) H 1.1282 0.3351 0.0965 0.0267 Uiso 1.00 calc
H(18) H 1.2421 0.4362 0.0732 0.0295 Uiso 1.00 calc
H(19) H 1.5884 0.3316 0.0904 0.0325 Uiso 1.00 calc
H(20) H 1.4754 0.2337 0.1152 0.0300 Uiso 1.00 calc
H(21) H 1.5007 0.5443 0.0444 0.0600 Uiso 1.00 calc
H(22) H 1.3792 0.4989 0.0329 0.0600 Uiso 1.00 calc
H(23) H 1.3884 0.5311 0.0733 0.0600 Uiso 1.00 calc
H(24) H 0.8485 0.3344 0.0841 0.0264 Uiso 1.00 calc
H(25) H 0.7564 0.4428 0.0673 0.0298 Uiso 1.00 calc
H(26) H 0.8062 0.5344 0.0237 0.0322 Uiso 1.00 calc
H(27) H 1.1175 0.5931 0.0893 0.0346 Uiso 1.00 calc
H(28) H 1.0666 0.5015 0.1324 0.0316 Uiso 1.00 calc
H(29) H 0.8597 0.6301 -0.0076 0.0427 Uiso 1.00 calc
H(30) H 0.9880 0.6628 -0.0240 0.0427 Uiso 1.00 calc
H(31) H 0.9706 0.5803 -0.0224 0.0427 Uiso 1.00 calc
H(32) H 1.0627 0.3217 0.1676 0.0335 Uiso 1.00 calc
H(33) H 1.1130 0.3233 0.2324 0.0396 Uiso 1.00 calc
H(34) H 0.8432 0.4805 0.2488 0.0420 Uiso 1.00 calc
H(35) H 0.7981 0.4816 0.1834 0.0363 Uiso 1.00 calc
H(36) H 0.9756 0.4305 0.3353 0.0790 Uiso 1.00 calc
H(37) H 0.9573 0.4880 0.3041 0.0790 Uiso 1.00 calc
H(38) H 0.8526 0.4284 0.3093 0.0790 Uiso 1.00 calc

loop_
_atom_site_aniso_label
_atom_site_aniso_U_11
_atom_site_aniso_U_22
_atom_site_aniso_U_33
_atom_site_aniso_U_12
_atom_site_aniso_U_13
_atom_site_aniso_U_23
O(1) 0.0400(7) 0.0384(7) 0.0228(7) 0.0028(6) -0.0112(6) 0.0045(6)
O(2) 0.0283(7) 0.0283(7) 0.0491(9) -0.0062(6) 0.0017(6) 0.0108(6)
O(3) 0.0441(8) 0.0275(7) 0.0321(7) -0.0087(6) -0.0030(6) 0.0120(6)
O(4) 0.0653(10) 0.0475(9) 0.0237(7) 0.0066(8) -0.0028(7) -0.0003(6)
C(1) 0.0252(8) 0.0141(7) 0.0200(8) -0.0026(7) -0.0036(7) -0.0015(6)
C(2) 0.0242(8) 0.0152(7) 0.0208(8) -0.0020(6) -0.0038(7) 0.0012(6)
C(3) 0.0269(8) 0.0219(8) 0.0226(9) -0.0017(7) -0.0012(7) 0.0013(7)
C(4) 0.0379(10) 0.0262(9) 0.0188(9) -0.0034(8) 0.0008(8) -0.0005(7)
C(5) 0.038(1) 0.0300(10) 0.0209(9) -0.0023(8) -0.0106(8) -0.0016(8)
C(6) 0.0270(9) 0.0247(9) 0.0249(9) -0.0004(7) -0.0071(7) -0.0026(7)
C(7) 0.0170(7) 0.0213(8) 0.0214(8) -0.0014(6) -0.0060(7) 0.0010(7)
C(8) 0.0157(7) 0.0203(8) 0.0224(8) -0.0013(6) -0.0030(6) 0.0015(7)
C(9) 0.0197(8) 0.0243(9) 0.0284(9) 0.0013(7) 0.0007(7) 0.0009(7)
C(10) 0.0200(8) 0.035(1) 0.0276(9) -0.0022(7) 0.0020(7) 0.0058(8)
C(11) 0.0279(9) 0.0284(10) 0.035(1) -0.0084(8) -0.0031(8) 0.0088(8)
C(12) 0.0307(9) 0.0211(9) 0.0297(9) -0.0050(7) -0.0046(8) 0.0005(8)
C(13) 0.0214(8) 0.0231(9) 0.0194(8) -0.0016(7) -0.0002(7) 0.0025(7)
C(14) 0.0185(8) 0.0236(8) 0.0172(8) 0.0033(6) 0.0006(7) -0.0002(7)
C(15) 0.0155(7) 0.0267(9) 0.0178(8) 0.0010(7) 0.0019(6) 0.0016(7)
C(16) 0.0197(8) 0.0267(9) 0.0188(8) 0.0011(7) 0.0003(6) -0.0025(7)
C(17) 0.0236(8) 0.0248(9) 0.0239(9) 0.0016(7) -0.0002(7) 0.0024(7)
C(18) 0.0201(8) 0.0348(10) 0.0164(8) 0.0019(7) -0.0011(7) 0.0043(7)
C(19) 0.0213(8) 0.0303(9) 0.0189(8) -0.0012(7) -0.0020(7) -0.0022(7)
C(20) 0.0210(8) 0.0246(9) 0.0235(9) -0.0014(7) -0.0009(7) 0.0015(7)
C(21) 0.0293(9) 0.050(1) 0.0220(9) 0.0047(9) -0.0092(8) 0.0000(9)
C(22) 0.0196(8) 0.0241(8) 0.0154(7) -0.0005(7) -0.0016(6) -0.0005(7)
C(23) 0.0171(8) 0.0262(9) 0.0210(8) 0.0002(7) -0.0009(7) -0.0007(7)
C(24) 0.0250(8) 0.0217(8) 0.0233(9) 0.0025(7) -0.0014(7) 0.0007(7)
C(25) 0.0248(8) 0.0253(9) 0.0204(8) -0.0046(7) 0.0005(7) -0.0001(7)
C(26) 0.0172(8) 0.036(1) 0.0242(9) -0.0007(7) -0.0007(7) 0.0018(8)
C(27) 0.0214(8) 0.0270(9) 0.0222(9) 0.0029(7) -0.0025(7) 0.0032(7)
C(28) 0.046(1) 0.025(1) 0.070(2) -0.0037(9) 0.010(1) 0.013(1)
C(29) 0.0194(8) 0.0214(8) 0.0200(8) 0.0012(7) 0.0024(7) 0.0007(7)
C(30) 0.0172(7) 0.0202(8) 0.0242(9) 0.0016(6) 0.0036(7) 0.0010(7)
C(31) 0.0209(8) 0.0171(8) 0.0232(9) 0.0026(7) 0.0029(7) -0.0015(7)
C(32) 0.0197(8) 0.0205(8) 0.0298(9) 0.0000(7) 0.0000(7) -0.0009(7)
C(33) 0.0248(9) 0.0231(9) 0.0277(9) 0.0033(7) -0.0026(8) 0.0020(7)
C(34) 0.0301(9) 0.0177(8) 0.0278(9) 0.0016(7) 0.0044(8) 0.0038(7)
C(35) 0.0275(9) 0.0214(9) 0.032(1) -0.0058(7) -0.0019(8) 0.0010(7)
C(36) 0.0262(8) 0.0213(9) 0.0263(9) -0.0008(7) -0.0023(7) -0.0006(7)
C(37) 0.044(1) 0.030(1) 0.0270(10) 0.0059(9) 0.0072(9) 0.0045(8)
C(38) 0.0235(8) 0.0196(8) 0.0232(9) -0.0030(7) 0.0027(7) 0.0004(7)
C(39) 0.0262(9) 0.0269(9) 0.0281(9) 0.0022(7) 0.0025(7) -0.0004(8)
C(40) 0.0317(10) 0.035(1) 0.030(1) 0.0023(8) -0.0028(8) 0.0034(8)
C(41) 0.041(1) 0.0296(9) 0.0225(9) -0.0049(9) -0.0010(8) 0.0019(8)
C(42) 0.048(1) 0.0255(9) 0.029(1) 0.0021(9) 0.0087(9) -0.0049(8)
C(43) 0.0367(10) 0.0209(9) 0.0290(10) 0.0025(8) 0.0035(8) 0.0020(8)
C(44) 0.118(2) 0.049(1) 0.023(1) 0.013(1) 0.004(1) -0.0033(10)

loop_
_atom_type_symbol
_atom_type_description
_atom_type_scat_dispersion_real
_atom_type_scat_dispersion_imag
_atom_type_scat_source
C C 0.003 0.002
;International Tables for Crystallography
(1992, Vol. C, Tables 4.2.6.8 and 6.1.1.1)
;
H H 0.000 0.000
;International Tables for Crystallography
(1992, Vol. C, Table 6.1.1.2)
;
O O 0.011 0.006
;International Tables for Crystallography
(1992, Vol. C, Tables 4.2.6.8 and 6.1.1.1)
;

loop_
_geom_angle_atom_site_label_1
_geom_angle_atom_site_label_2
_geom_angle_atom_site_label_3
_geom_angle
_geom_angle_publ_flag
C(18) O(1) C(21) 116.6(1) yes
C(25) O(2) C(28) 118.1(1) yes
C(34) O(3) C(37) 117.2(1) yes
C(41) O(4) C(44) 117.7(2) yes
C(2) C(1) C(6) 119.1(2) yes
C(2) C(1) C(7) 120.8(1) yes
C(6) C(1) C(7) 120.1(1) yes
C(1) C(2) C(3) 118.8(1) yes
C(1) C(2) C(13) 119.6(1) yes
C(3) C(2) C(13) 121.2(1) yes
C(2) C(3) C(4) 121.0(2) yes
C(3) C(4) C(5) 120.1(2) yes
C(4) C(5) C(6) 119.7(2) yes
C(1) C(6) C(5) 121.2(2) yes
C(1) C(7) C(8) 120.3(1) yes
C(1) C(7) C(12) 120.3(1) yes
C(8) C(7) C(12) 119.4(2) yes
C(7) C(8) C(9) 118.9(1) yes
C(7) C(8) C(29) 119.4(1) yes
C(9) C(8) C(29) 121.2(1) yes
C(8) C(9) C(10) 121.0(2) yes
C(9) C(10) C(11) 119.9(2) yes
C(10) C(11) C(12) 120.2(2) yes
C(7) C(12) C(11) 120.7(2) yes
C(2) C(13) C(14) 129.6(1) yes
C(13) C(14) C(15) 118.1(1) yes
C(13) C(14) C(22) 125.1(1) yes
C(15) C(14) C(22) 116.7(1) yes
C(14) C(15) C(16) 121.2(1) yes
C(14) C(15) C(20) 121.2(1) yes
C(16) C(15) C(20) 117.6(1) yes
C(15) C(16) C(17) 121.4(2) yes
C(16) C(17) C(18) 119.8(2) yes
O(1) C(18) C(17) 115.6(2) yes
O(1) C(18) C(19) 124.5(2) yes
C(17) C(18) C(19) 120.0(2) yes
C(18) C(19) C(20) 119.5(2) yes
C(15) C(20) C(19) 121.7(2) yes
C(14) C(22) C(23) 122.0(1) yes
C(14) C(22) C(27) 120.2(1) yes
C(23) C(22) C(27) 117.7(1) yes
C(22) C(23) C(24) 122.0(1) yes
C(23) C(24) C(25) 119.1(1) yes
O(2) C(25) C(24) 124.7(2) yes
O(2) C(25) C(26) 115.7(1) yes
C(24) C(25) C(26) 119.6(2) yes
C(25) C(26) C(27) 120.8(1) yes
C(22) C(27) C(26) 120.8(2) yes
C(8) C(29) C(30) 128.7(2) yes
C(29) C(30) C(31) 118.5(1) yes
C(29) C(30) C(38) 122.0(1) yes
C(31) C(30) C(38) 119.3(1) yes
C(30) C(31) C(32) 121.5(1) yes
C(30) C(31) C(36) 121.1(1) yes
C(32) C(31) C(36) 117.3(1) yes
C(31) C(32) C(33) 121.9(2) yes
C(32) C(33) C(34) 119.4(2) yes
O(3) C(34) C(33) 124.1(2) yes
O(3) C(34) C(35) 116.2(2) yes
C(33) C(34) C(35) 119.7(2) yes
C(34) C(35) C(36) 120.0(2) yes
C(31) C(36) C(35) 121.4(2) yes
C(30) C(38) C(39) 120.1(2) yes
C(30) C(38) C(43) 122.5(2) yes
C(39) C(38) C(43) 117.4(2) yes
C(38) C(39) C(40) 121.6(2) yes
C(39) C(40) C(41) 120.0(2) yes
O(4) C(41) C(40) 115.2(2) yes
O(4) C(41) C(42) 125.0(2) yes
C(40) C(41) C(42) 119.8(2) yes
C(41) C(42) C(43) 119.5(2) yes
C(38) C(43) C(42) 121.6(2) yes

loop_
_geom_bond_atom_site_label_1
_geom_bond_atom_site_label_2
_geom_bond_distance
_geom_bond_publ_flag
O(1) C(18) 1.366(2) yes
O(1) C(21) 1.425(2) yes
O(2) C(25) 1.370(2) yes
O(2) C(28) 1.417(2) yes
O(3) C(34) 1.372(2) yes
O(3) C(37) 1.420(2) yes
O(4) C(41) 1.374(2) yes
O(4) C(44) 1.416(3) yes
C(1) C(2) 1.413(2) yes
C(1) C(6) 1.394(2) yes
C(1) C(7) 1.498(2) yes
C(2) C(3) 1.402(2) yes
C(2) C(13) 1.472(2) yes
C(3) C(4) 1.382(2) yes
C(4) C(5) 1.387(3) yes
C(5) C(6) 1.385(3) yes
C(7) C(8) 1.407(2) yes
C(7) C(12) 1.397(2) yes
C(8) C(9) 1.402(2) yes
C(8) C(29) 1.475(2) yes
C(9) C(10) 1.383(2) yes
C(10) C(11) 1.383(3) yes
C(11) C(12) 1.387(3) yes
C(13) C(14) 1.351(2) yes
C(14) C(15) 1.488(2) yes
C(14) C(22) 1.484(2) yes
C(15) C(16) 1.399(2) yes
C(15) C(20) 1.395(2) yes
C(16) C(17) 1.389(2) yes
C(17) C(18) 1.390(2) yes
C(18) C(19) 1.390(2) yes
C(19) C(20) 1.389(2) yes
C(22) C(23) 1.388(2) yes
C(22) C(27) 1.408(2) yes
C(23) C(24) 1.390(2) yes
C(24) C(25) 1.394(2) yes
C(25) C(26) 1.388(2) yes
C(26) C(27) 1.375(2) yes
C(29) C(30) 1.347(2) yes
C(30) C(31) 1.490(2) yes
C(30) C(38) 1.490(2) yes
C(31) C(32) 1.391(2) yes
C(31) C(36) 1.402(2) yes
C(32) C(33) 1.390(2) yes
C(33) C(34) 1.391(2) yes
C(34) C(35) 1.387(3) yes
C(35) C(36) 1.385(2) yes
C(38) C(39) 1.399(2) yes
C(38) C(43) 1.386(2) yes
C(39) C(40) 1.381(3) yes
C(40) C(41) 1.385(3) yes
C(41) C(42) 1.385(3) yes
C(42) C(43) 1.398(3) yes

loop_
_geom_contact_atom_site_label_1
_geom_contact_atom_site_label_2
_geom_contact_distance
_geom_contact_site_symmetry_2
O(2) C(32) 3.385(2) 1_655
C(2) C(28) 3.533(3) 6_745
C(3) C(28) 3.432(3) 6_745
C(4) C(37) 3.430(3) 5_765
C(4) C(26) 3.596(3) 2_455
C(5) C(25) 3.491(2) 2_455
C(10) C(19) 3.560(2) 1_455
C(10) C(21) 3.561(3) 8_455
C(11) C(21) 3.517(3) 8_455
C(15) C(21) 3.469(2) 8_455
C(16) C(21) 3.407(2) 8_455
C(16) C(36) 3.534(2) 6_745
C(24) C(37) 3.560(3) 5_765
C(32) C(37) 3.580(3) 5_765

loop_
_geom_torsion_atom_site_label_1
_geom_torsion_atom_site_label_2
_geom_torsion_atom_site_label_3
_geom_torsion_atom_site_label_4
_geom_torsion
_geom_torsion_publ_flag
O(1) C(18) C(17) C(16) 179.3(1) yes
O(1) C(18) C(19) C(20) 178.8(2) yes
O(2) C(25) C(24) C(23) 179.3(2) yes
O(2) C(25) C(26) C(27) -179.9(2) yes
O(3) C(34) C(33) C(32) 177.3(2) yes
O(3) C(34) C(35) C(36) -177.2(2) yes
O(4) C(41) C(40) C(39) 177.5(2) yes
O(4) C(41) C(42) C(43) -178.2(2) yes
C(1) C(2) C(3) C(4) -0.3(2) yes
C(1) C(2) C(13) C(14) -140.5(2) yes
C(1) C(6) C(5) C(4) 0.3(3) yes
C(1) C(7) C(8) C(9) 180.0(1) yes
C(1) C(7) C(8) C(29) 7.7(2) yes
C(1) C(7) C(12) C(11) -179.5(2) yes
C(2) C(1) C(6) C(5) 0.4(3) yes
C(2) C(1) C(7) C(8) 83.2(2) yes
C(2) C(1) C(7) C(12) -98.0(2) yes
C(2) C(3) C(4) C(5) 1.0(3) yes
C(2) C(13) C(14) C(15) -171.3(2) yes
C(2) C(13) C(14) C(22) 12.3(3) yes
C(3) C(2) C(1) C(6) -0.4(2) yes
C(3) C(2) C(1) C(7) -179.7(1) yes
C(3) C(2) C(13) C(14) 47.0(3) yes
C(3) C(4) C(5) C(6) -1.0(3) yes
C(4) C(3) C(2) C(13) 172.3(2) yes
C(5) C(6) C(1) C(7) 179.7(2) yes
C(6) C(1) C(2) C(13) -173.1(1) yes
C(6) C(1) C(7) C(8) -96.1(2) yes
C(6) C(1) C(7) C(12) 82.8(2) yes
C(7) C(1) C(2) C(13) 7.7(2) yes
C(7) C(8) C(9) C(10) -0.3(2) yes
C(7) C(8) C(29) C(30) -151.2(2) yes
C(7) C(12) C(11) C(10) -0.7(3) yes
C(8) C(7) C(12) C(11) -0.6(2) yes
C(8) C(9) C(10) C(11) -1.0(3) yes
C(8) C(29) C(30) C(31) -171.1(1) yes
C(8) C(29) C(30) C(38) 13.7(3) yes
C(9) C(8) C(7) C(12) 1.2(2) yes
C(9) C(8) C(29) C(30) 36.7(2) yes
C(9) C(10) C(11) C(12) 1.6(3) yes
C(10) C(9) C(8) C(29) 171.8(2) yes
C(12) C(7) C(8) C(29) -171.1(1) yes
C(13) C(14) C(15) C(16) 44.6(2) yes
C(13) C(14) C(15) C(20) -134.1(2) yes
C(13) C(14) C(22) C(23) 44.4(2) yes
C(13) C(14) C(22) C(27) -139.9(2) yes
C(14) C(15) C(16) C(17) -178.3(1) yes
C(14) C(15) C(20) C(19) 176.4(1) yes
C(14) C(22) C(23) C(24) 175.5(2) yes
C(14) C(22) C(27) C(26) -176.2(2) yes
C(15) C(14) C(22) C(23) -132.1(2) yes
C(15) C(14) C(22) C(27) 43.6(2) yes
C(15) C(16) C(17) C(18) 1.3(2) yes
C(15) C(20) C(19) C(18) 2.5(2) yes
C(16) C(15) C(14) C(22) -138.6(2) yes
C(16) C(15) C(20) C(19) -2.4(2) yes
C(16) C(17) C(18) C(19) -1.2(2) yes
C(17) C(16) C(15) C(20) 0.5(2) yes
C(17) C(18) O(1) C(21) 165.5(1) yes
C(17) C(18) C(19) C(20) -0.7(2) yes
C(19) C(18) O(1) C(21) -13.9(2) yes
C(20) C(15) C(14) C(22) 42.7(2) yes
C(22) C(23) C(24) C(25) 0.7(3) yes
C(22) C(27) C(26) C(25) 0.5(3) yes
C(23) C(22) C(27) C(26) -0.3(3) yes
C(23) C(24) C(25) C(26) -0.6(3) yes
C(24) C(23) C(22) C(27) -0.3(2) yes
C(24) C(25) O(2) C(28) 1.1(3) yes
C(24) C(25) C(26) C(27) 0.0(3) yes
C(26) C(25) O(2) C(28) -179.0(2) yes
C(29) C(30) C(31) C(32) 34.1(2) yes
C(29) C(30) C(31) C(36) -141.9(2) yes
C(29) C(30) C(38) C(39) 55.7(2) yes
C(29) C(30) C(38) C(43) -122.3(2) yes
C(30) C(31) C(32) C(33) -171.9(2) yes
C(30) C(31) C(36) C(35) 172.0(2) yes
C(30) C(38) C(39) C(40) -176.9(2) yes
C(30) C(38) C(43) C(42) 176.0(2) yes
C(31) C(30) C(38) C(39) -119.5(2) yes
C(31) C(30) C(38) C(43) 62.5(2) yes
C(31) C(32) C(33) C(34) -0.7(3) yes
C(31) C(36) C(35) C(34) 0.5(3) yes
C(32) C(31) C(30) C(38) -150.6(2) yes
C(32) C(31) C(36) C(35) -4.1(2) yes
C(32) C(33) C(34) C(35) -3.1(3) yes
C(33) C(32) C(31) C(36) 4.2(2) yes
C(33) C(34) O(3) C(37) -12.8(2) yes
C(33) C(34) C(35) C(36) 3.2(3) yes
C(35) C(34) O(3) C(37) 167.6(2) yes
C(36) C(31) C(30) C(38) 33.5(2) yes
C(38) C(39) C(40) C(41) 0.8(3) yes
C(38) C(43) C(42) C(41) 0.9(3) yes
C(39) C(38) C(43) C(42) -2.1(3) yes
C(39) C(40) C(41) C(42) -1.9(3) yes
C(40) C(39) C(38) C(43) 1.2(3) yes
C(40) C(41) O(4) C(44) -178.2(2) yes
C(40) C(41) C(42) C(43) 1.1(3) yes
C(42) C(41) O(4) C(44) 1.2(3) yes
C(42) C(41) O(4) C(44) 1.2(3) yes
